data_2108074
loop_
_publ_author_name
'Hathwar, Venkatesha R.'
'Stingaciu, Marian'
'Richter, Bo'
'Overgaard, Jacob'
'Iversen, Bo B.'

_publ_section_title
;
 Variable-temperature structural studies on valence tautomerism in cobalt
 bis(dioxolene) molecular complexes
;
_journal_issue 2
_journal_name_full 'Acta Crystallographica Section B'
_journal_page_first 304
_journal_page_last 312
_journal_paper_doi 10.1107/S2052520616019235
_journal_volume 73
_journal_year 2017
_chemical_formula_sum 'C38 H46 Br4 Co N2 O4'
_chemical_formula_weight 973.34
_chemical_name_systematic
;
 ?
;
_space_group_crystal_system trigonal
_space_group_IT_number 147
_space_group_name_Hall '-P 3'
_space_group_name_H-M_alt 'P -3'
_symmetry_space_group_name_Hall '-P 3'
_symmetry_space_group_name_H-M 'P -3'
_atom_sites_solution_hydrogens geom
_audit_creation_method SHELXL-2014
_cell_angle_alpha 90
_cell_angle_beta 90
_cell_angle_gamma 120
_cell_formula_units_Z 3
_cell_length_a 20.255(2)
_cell_length_b 20.255(2)
_cell_length_c 9.0132(10)
_cell_measurement_reflns_used 13671
_cell_measurement_temperature 150(2)
_cell_measurement_theta_max 20.58
_cell_measurement_theta_min 0.91
_cell_volume 3202.4(6)
_computing_structure_refinement 'SHELXL-2014 (Sheldrick, 2014)'
_diffrn_ambient_temperature 150(2)
_diffrn_measured_fraction_theta_full 0.999
_diffrn_measured_fraction_theta_max 0.991
_diffrn_measurement_device_type 'Bruker Kappa APEX II CCD detector'
_diffrn_measurement_method '\f and \w scans'
_diffrn_radiation_monochromator mirror
_diffrn_radiation_type AgK\a
_diffrn_radiation_wavelength 0.56085
_diffrn_reflns_av_R_equivalents 0.1018
_diffrn_reflns_limit_h_max 24
_diffrn_reflns_limit_h_min -19
_diffrn_reflns_limit_k_max 24
_diffrn_reflns_limit_k_min -25
_diffrn_reflns_limit_l_max 9
_diffrn_reflns_limit_l_min -11
_diffrn_reflns_number 13671
_diffrn_reflns_theta_full 19.665
_diffrn_reflns_theta_max 20.579
_diffrn_reflns_theta_min 0.916
_exptl_absorpt_coefficient_mu 2.237
_exptl_absorpt_correction_T_max 0.716
_exptl_absorpt_correction_T_min 0.605
_exptl_absorpt_correction_type multi-scan
_exptl_absorpt_process_details 'Bruker AXS, 2008'
_exptl_crystal_colour blue
_exptl_crystal_density_diffrn 1.514
_exptl_crystal_description block
_exptl_crystal_F_000 1461
_exptl_crystal_size_max 0.250
_exptl_crystal_size_mid 0.200
_exptl_crystal_size_min 0.160
_platon_squeeze_details
;
;
_refine_diff_density_max 0.809
_refine_diff_density_min -1.212
_refine_ls_extinction_method none
_refine_ls_goodness_of_fit_ref 1.005
_refine_ls_hydrogen_treatment constr
_refine_ls_matrix_type full
_refine_ls_number_parameters 229
_refine_ls_number_reflns 4371
_refine_ls_number_restraints 0
_refine_ls_restrained_S_all 1.005
_refine_ls_R_factor_all 0.1241
_refine_ls_R_factor_gt 0.0702
_refine_ls_shift/su_max 0.001
_refine_ls_shift/su_mean 0.000
_refine_ls_structure_factor_coef Fsqd
_refine_ls_weighting_details 'w=1/[\s^2^(Fo^2^)+(0.0787P)^2^] where P=(Fo^2^+2Fc^2^)/3'
_refine_ls_weighting_scheme calc
_refine_ls_wR_factor_gt 0.1674
_refine_ls_wR_factor_ref 0.1865
_reflns_number_gt 2538
_reflns_number_total 4371
_reflns_threshold_expression 'I > 2\s(I)'
_cod_data_source_file ps5056sup1.cif
_cod_data_source_block 1S_150K
_cod_original_cell_volume 3202.3(8)
_cod_database_code 2108074
_shelx_space_group_comment
;
The symmetry employed for this shelxl refinement is uniquely defined
by the following loop, which should always be used as a source of
symmetry information in preference to the above space-group names.
They are only intended as comments.
;
_shelx_estimated_absorpt_t_min 0.605
_shelx_estimated_absorpt_t_max 0.716
_shelxl_version_number 201.4

loop_
_space_group_symop_operation_xyz
'x, y, z'
'-y, x-y, z'
'-x+y, -x, z'
'-x, -y, -z'
'y, -x+y, -z'
'x-y, x, -z'

loop_
_atom_site_type_symbol
_atom_site_label
_atom_site_fract_x
_atom_site_fract_y
_atom_site_fract_z
_atom_site_U_iso_or_equiv
_atom_site_adp_type
_atom_site_calc_flag
_atom_site_occupancy
C C1 0.3470(4) 0.9326(4) 0.5133(8) 0.0186(16) Uani d 1
C C2 0.3717(4) 0.9530(4) 0.6663(8) 0.0177(16) Uani d 1
C C3 0.3169(4) 0.9327(4) 0.7807(8) 0.0165(15) Uani d 1
C C4 0.2421(4) 0.8942(4) 0.7382(8) 0.0222(17) Uani d 1
H H4 0.2048 0.8797 0.8140 0.027 Uiso calc 1
C C5 0.2158(4) 0.8742(4) 0.5921(8) 0.0167(16) Uani d 1
C C6 0.2681(4) 0.8926(4) 0.4811(8) 0.0217(17) Uani d 1
H H6 0.2513 0.8785 0.3817 0.026 Uiso calc 1
C C7 0.3433(4) 0.9537(4) 0.9407(8) 0.0220(16) Uani d 1
C C8 0.3888(4) 1.0423(4) 0.9569(9) 0.032(2) Uani d 1
H H8A 0.3962 1.0559 1.0623 0.048 Uiso calc 1
H H8B 0.3601 1.0639 0.9102 0.048 Uiso calc 1
H H8C 0.4385 1.0627 0.9083 0.048 Uiso calc 1
C C9 0.3933(4) 0.9212(4) 0.9962(9) 0.0280(18) Uani d 1
H H9A 0.4404 0.9430 0.9378 0.042 Uiso calc 1
H H9B 0.3655 0.8656 0.9852 0.042 Uiso calc 1
H H9C 0.4059 0.9344 1.1010 0.042 Uiso calc 1
C C10 0.2742(5) 0.9234(5) 1.0471(9) 0.037(2) Uani d 1
H H10A 0.2922 0.9321 1.1500 0.055 Uiso calc 1
H H10B 0.2405 0.8687 1.0306 0.055 Uiso calc 1
H H10C 0.2461 0.9503 1.0280 0.055 Uiso calc 1
C C11 0.1302(4) 0.8357(4) 0.5590(9) 0.0250(18) Uani d 1
C C12 0.0871(4) 0.7687(5) 0.6621(12) 0.048(3) Uani d 1
H H12A 0.1092 0.7823 0.7618 0.072 Uiso calc 1
H H12B 0.0907 0.7250 0.6256 0.072 Uiso calc 1
H H12C 0.0334 0.7552 0.6658 0.072 Uiso calc 1
C C13 0.1094(5) 0.8107(7) 0.4026(11) 0.068(4) Uani d 1
H H13A 0.1322 0.8553 0.3373 0.102 Uiso calc 1
H H13B 0.0538 0.7839 0.3920 0.102 Uiso calc 1
H H13C 0.1284 0.7763 0.3755 0.102 Uiso calc 1
C C14 0.1048(5) 0.8935(5) 0.5921(15) 0.068(4) Uani d 1
H H14A 0.1222 0.9149 0.6915 0.101 Uiso calc 1
H H14B 0.0490 0.8683 0.5877 0.101 Uiso calc 1
H H14C 0.1269 0.9346 0.5185 0.101 Uiso calc 1
C C15 0.5231(4) 1.1500(4) 0.5886(9) 0.0260(18) Uani d 1
H H15 0.5231 1.1324 0.6862 0.031 Uiso calc 1
C C16 0.5307(4) 1.2226(4) 0.5651(9) 0.0257(18) Uani d 1
C C17 0.5351(4) 1.2510(4) 0.4222(9) 0.0291(19) Uani d 1
H H17 0.5409 1.3000 0.4055 0.035 Uiso calc 1
C C18 0.5308(4) 1.2052(5) 0.3082(9) 0.031(2) Uani d 1
C C19 0.5202(4) 1.1332(5) 0.3334(9) 0.0274(18) Uani d 1
H H19 0.5157 1.1018 0.2513 0.033 Uiso calc 1
N N1 0.5160(3) 1.1068(3) 0.4712(7) 0.0187(13) Uani d 1
O O1 0.4002(3) 0.9542(2) 0.4095(5) 0.0191(11) Uani d 1
O O2 0.4472(3) 0.9907(3) 0.6854(5) 0.0183(11) Uani d 1
Co Co1 0.5000 1.0000 0.5000 0.0150(3) Uani d 1
Br Br1 0.53481(6) 1.23703(5) 0.11041(10) 0.0464(3) Uani d 1
Br Br2 0.53536(5) 1.28005(5) 0.73327(10) 0.0407(3) Uani d 1

loop_
_atom_site_aniso_label
_atom_site_aniso_U_11
_atom_site_aniso_U_22
_atom_site_aniso_U_33
_atom_site_aniso_U_12
_atom_site_aniso_U_13
_atom_site_aniso_U_23
C1 0.021(4) 0.014(4) 0.021(4) 0.009(3) -0.003(3) 0.002(3)
C2 0.019(4) 0.009(3) 0.021(4) 0.004(3) 0.001(3) 0.002(3)
C3 0.019(4) 0.009(3) 0.018(4) 0.004(3) -0.001(3) 0.000(3)
C4 0.024(4) 0.017(4) 0.022(4) 0.008(3) 0.001(3) 0.002(3)
C5 0.013(4) 0.017(4) 0.022(4) 0.009(3) 0.002(3) 0.012(3)
C6 0.024(4) 0.017(4) 0.019(4) 0.005(3) -0.009(3) -0.002(3)
C7 0.021(4) 0.025(4) 0.016(4) 0.009(3) 0.002(3) -0.003(3)
C8 0.033(5) 0.026(4) 0.026(5) 0.006(4) 0.000(4) -0.009(4)
C9 0.027(4) 0.018(4) 0.029(5) 0.005(3) 0.003(3) 0.006(3)
C10 0.035(5) 0.052(6) 0.016(5) 0.016(4) 0.004(4) 0.002(4)
C11 0.019(4) 0.025(4) 0.025(5) 0.007(3) -0.005(3) -0.005(3)
C12 0.013(4) 0.034(5) 0.077(8) -0.003(4) -0.012(4) 0.016(5)
C13 0.024(5) 0.116(10) 0.040(7) 0.018(6) -0.002(4) -0.018(6)
C14 0.014(5) 0.033(6) 0.152(12) 0.009(4) -0.017(6) 0.003(6)
C15 0.013(4) 0.021(4) 0.035(5) 0.002(3) 0.006(3) 0.005(3)
C16 0.011(4) 0.034(5) 0.028(5) 0.007(3) 0.002(3) -0.002(3)
C17 0.017(4) 0.028(4) 0.037(5) 0.008(4) -0.001(3) 0.001(4)
C18 0.028(5) 0.047(5) 0.026(5) 0.025(4) 0.001(4) 0.010(4)
C19 0.022(4) 0.040(5) 0.030(5) 0.023(4) 0.002(3) 0.005(4)
N1 0.011(3) 0.025(3) 0.017(4) 0.007(3) -0.001(2) 0.002(3)
O1 0.023(3) 0.014(2) 0.014(3) 0.005(2) 0.000(2) 0.004(2)
O2 0.020(3) 0.018(3) 0.017(3) 0.010(2) -0.004(2) -0.003(2)
Co1 0.0125(7) 0.0144(7) 0.0161(8) 0.0053(6) 0.0006(5) 0.0016(5)
Br1 0.0686(7) 0.0528(6) 0.0317(5) 0.0409(5) 0.0027(4) 0.0131(4)
Br2 0.0535(6) 0.0315(5) 0.0348(6) 0.0195(4) -0.0025(4) -0.0037(4)

loop_
_atom_type_symbol
_atom_type_description
_atom_type_scat_dispersion_real
_atom_type_scat_dispersion_imag
_atom_type_scat_source
C C 0.0015 0.0009 'International Tables Vol C Tables 4.2.6.8 and 6.1.1.4'
H H 0.0000 0.0000 'International Tables Vol C Tables 4.2.6.8 and 6.1.1.4'
N N 0.0030 0.0019 'International Tables Vol C Tables 4.2.6.8 and 6.1.1.4'
O O 0.0056 0.0036 'International Tables Vol C Tables 4.2.6.8 and 6.1.1.4'
Co Co 0.3050 0.6296 'International Tables Vol C Tables 4.2.6.8 and 6.1.1.4'
Br Br 0.1811 1.6452 'International Tables Vol C Tables 4.2.6.8 and 6.1.1.4'

loop_
_geom_angle_atom_site_label_1
_geom_angle_atom_site_label_2
_geom_angle_atom_site_label_3
_geom_angle_site_symmetry_1
_geom_angle_site_symmetry_3
_geom_angle
O1 C1 C6 . . 123.0(7)
O1 C1 C2 . . 117.9(6)
C6 C1 C2 . . 119.1(6)
O2 C2 C3 . . 125.3(6)
O2 C2 C1 . . 114.7(6)
C3 C2 C1 . . 120.0(6)
C4 C3 C2 . . 116.4(7)
C4 C3 C7 . . 124.0(6)
C2 C3 C7 . . 119.6(6)
C3 C4 C5 . . 125.5(7)
C3 C4 H4 . . 117.3
C5 C4 H4 . . 117.3
C6 C5 C4 . . 118.6(6)
C6 C5 C11 . . 121.4(7)
C4 C5 C11 . . 119.9(6)
C5 C6 C1 . . 120.4(7)
C5 C6 H6 . . 119.8
C1 C6 H6 . . 119.8
C3 C7 C9 . . 113.8(6)
C3 C7 C10 . . 110.7(6)
C9 C7 C10 . . 106.7(6)
C3 C7 C8 . . 109.4(6)
C9 C7 C8 . . 109.0(6)
C10 C7 C8 . . 107.0(6)
C7 C8 H8A . . 109.5
C7 C8 H8B . . 109.5
H8A C8 H8B . . 109.5
C7 C8 H8C . . 109.5
H8A C8 H8C . . 109.5
H8B C8 H8C . . 109.5
C7 C9 H9A . . 109.5
C7 C9 H9B . . 109.5
H9A C9 H9B . . 109.5
C7 C9 H9C . . 109.5
H9A C9 H9C . . 109.5
H9B C9 H9C . . 109.5
C7 C10 H10A . . 109.5
C7 C10 H10B . . 109.5
H10A C10 H10B . . 109.5
C7 C10 H10C . . 109.5
H10A C10 H10C . . 109.5
H10B C10 H10C . . 109.5
C13 C11 C12 . . 109.8(7)
C13 C11 C14 . . 107.5(8)
C12 C11 C14 . . 107.7(8)
C13 C11 C5 . . 114.5(7)
C12 C11 C5 . . 109.6(6)
C14 C11 C5 . . 107.5(6)
C11 C12 H12A . . 109.5
C11 C12 H12B . . 109.5
H12A C12 H12B . . 109.5
C11 C12 H12C . . 109.5
H12A C12 H12C . . 109.5
H12B C12 H12C . . 109.5
C11 C13 H13A . . 109.5
C11 C13 H13B . . 109.5
H13A C13 H13B . . 109.5
C11 C13 H13C . . 109.5
H13A C13 H13C . . 109.5
H13B C13 H13C . . 109.5
C11 C14 H14A . . 109.5
C11 C14 H14B . . 109.5
H14A C14 H14B . . 109.5
C11 C14 H14C . . 109.5
H14A C14 H14C . . 109.5
H14B C14 H14C . . 109.5
N1 C15 C16 . . 118.9(7)
N1 C15 H15 . . 120.6
C16 C15 H15 . . 120.6
C17 C16 C15 . . 121.2(7)
C17 C16 Br2 . . 121.0(6)
C15 C16 Br2 . . 117.8(6)
C18 C17 C16 . . 116.5(7)
C18 C17 H17 . . 121.7
C16 C17 H17 . . 121.7
C17 C18 C19 . . 121.3(8)
C17 C18 Br1 . . 120.3(6)
C19 C18 Br1 . . 118.3(6)
N1 C19 C18 . . 121.3(8)
N1 C19 H19 . . 119.3
C18 C19 H19 . . 119.3
C15 N1 C19 . . 120.6(7)
C15 N1 Co1 . . 120.2(5)
C19 N1 Co1 . . 119.2(5)
C1 O1 Co1 . . 110.1(4)
C2 O2 Co1 . . 111.2(4)
O1 Co1 O1 . 4_676 180.0
O1 Co1 O2 . . 85.60(19)
O1 Co1 O2 4_676 . 94.40(19)
O1 Co1 O2 . 4_676 94.40(19)
O1 Co1 O2 4_676 4_676 85.60(19)
O2 Co1 O2 . 4_676 180.0
O1 Co1 N1 . . 91.7(2)
O1 Co1 N1 4_676 . 88.3(2)
O2 Co1 N1 . . 90.0(2)
O2 Co1 N1 4_676 . 90.0(2)
O1 Co1 N1 . 4_676 88.3(2)
O1 Co1 N1 4_676 4_676 91.7(2)
O2 Co1 N1 . 4_676 90.0(2)
O2 Co1 N1 4_676 4_676 90.0(2)
N1 Co1 N1 . 4_676 180.0

loop_
_geom_bond_atom_site_label_1
_geom_bond_atom_site_label_2
_geom_bond_site_symmetry_2
_geom_bond_distance
C1 O1 . 1.325(8)
C1 C6 . 1.414(10)
C1 C2 . 1.455(10)
C2 O2 . 1.336(8)
C2 C3 . 1.417(10)
C3 C4 . 1.367(10)
C3 C7 . 1.523(10)
C4 C5 . 1.402(10)
C4 H4 . 0.9500
C5 C6 . 1.366(10)
C5 C11 . 1.534(9)
C6 H6 . 0.9500
C7 C9 . 1.540(10)
C7 C10 . 1.549(10)
C7 C8 . 1.562(10)
C8 H8A . 0.9800
C8 H8B . 0.9800
C8 H8C . 0.9800
C9 H9A . 0.9800
C9 H9B . 0.9800
C9 H9C . 0.9800
C10 H10A . 0.9800
C10 H10B . 0.9800
C10 H10C . 0.9800
C11 C13 . 1.485(12)
C11 C12 . 1.511(11)
C11 C14 . 1.527(11)
C12 H12A . 0.9800
C12 H12B . 0.9800
C12 H12C . 0.9800
C13 H13A . 0.9800
C13 H13B . 0.9800
C13 H13C . 0.9800
C14 H14A . 0.9800
C14 H14B . 0.9800
C14 H14C . 0.9800
C15 N1 . 1.334(9)
C15 C16 . 1.415(11)
C15 H15 . 0.9500
C16 C17 . 1.395(11)
C16 Br2 . 1.884(8)
C17 C18 . 1.359(11)
C17 H17 . 0.9500
C18 C19 . 1.381(11)
C18 Br1 . 1.884(8)
C19 N1 . 1.338(9)
C19 H19 . 0.9500
N1 Co1 . 2.038(6)
O1 Co1 . 1.933(5)
O2 Co1 . 1.942(5)
Co1 O1 4_676 1.933(5)
Co1 O2 4_676 1.942(5)
Co1 N1 4_676 2.038(6)

loop_
_geom_torsion_atom_site_label_1
_geom_torsion_atom_site_label_2
_geom_torsion_atom_site_label_3
_geom_torsion_atom_site_label_4
_geom_torsion
O1 C1 C2 O2 -1.4(9)
C6 C1 C2 O2 -180.0(6)
O1 C1 C2 C3 178.7(6)
C6 C1 C2 C3 0.1(9)
O2 C2 C3 C4 179.9(6)
C1 C2 C3 C4 -0.2(9)
O2 C2 C3 C7 -0.5(10)
C1 C2 C3 C7 179.4(6)
C2 C3 C4 C5 -0.7(10)
C7 C3 C4 C5 179.8(6)
C3 C4 C5 C6 1.5(11)
C3 C4 C5 C11 -175.8(6)
C4 C5 C6 C1 -1.5(10)
C11 C5 C6 C1 175.8(6)
O1 C1 C6 C5 -177.7(6)
C2 C1 C6 C5 0.7(10)
C4 C3 C7 C9 121.7(7)
C2 C3 C7 C9 -57.8(8)
C4 C3 C7 C10 1.6(10)
C2 C3 C7 C10 -177.9(6)
C4 C3 C7 C8 -116.1(7)
C2 C3 C7 C8 64.4(8)
C6 C5 C11 C13 8.5(11)
C4 C5 C11 C13 -174.3(8)
C6 C5 C11 C12 132.4(8)
C4 C5 C11 C12 -50.4(9)
C6 C5 C11 C14 -110.8(9)
C4 C5 C11 C14 66.4(9)
N1 C15 C16 C17 -3.7(10)
N1 C15 C16 Br2 176.8(5)
C15 C16 C17 C18 0.8(10)
Br2 C16 C17 C18 -179.7(5)
C16 C17 C18 C19 2.0(11)
C16 C17 C18 Br1 179.2(5)
C17 C18 C19 N1 -2.0(11)
Br1 C18 C19 N1 -179.2(5)
C16 C15 N1 C19 3.7(10)
C16 C15 N1 Co1 -177.2(5)
C18 C19 N1 C15 -1.0(10)
C18 C19 N1 Co1 179.9(5)
C6 C1 O1 Co1 -175.6(5)
C2 C1 O1 Co1 5.9(7)
C3 C2 O2 Co1 176.0(5)
C1 C2 O2 Co1 -3.9(7)

loop_
_platon_squeeze_void_nr
_platon_squeeze_void_average_x
_platon_squeeze_void_average_y
_platon_squeeze_void_average_z
_platon_squeeze_void_volume
_platon_squeeze_void_count_electrons
_platon_squeeze_void_content
1 0.000 0.000 -0.004 438 207 ' '

_cod_database_fobs_code 2108074
